data_4034142
loop_
_publ_author_name
'Kumar, Sushil'
'Pola, Someshwar'
'Huang, Chih-Wei'
'Islam, Md Minarul'
'Venkateswarlu, Samala'
'Tao, Yu-Tai'

_publ_section_title
;
 Polysubstituted Hexa-cata-hexabenzocoronenes: Syntheses,
 Characterization, and Their Potential as Semiconducting Materials in
 Transistor Applications.
;
_journal_issue 13
_journal_name_full 'The Journal of organic chemistry'
_journal_page_first 8562
_journal_page_last 8570
_journal_paper_doi 10.1021/acs.joc.9b00802
_journal_volume 84
_journal_year 2019
_chemical_formula_moiety 'C24 H10 F2'
_chemical_formula_sum 'C24 H10 F2'
_chemical_formula_weight 336.32
_space_group_IT_number 14
_space_group_name_Hall '-P 2ybc'
_space_group_name_H-M_alt 'P 1 21/c 1'
_symmetry_cell_setting monoclinic
_symmetry_space_group_name_Hall '-P 2ybc'
_symmetry_space_group_name_H-M 'P 1 21/c 1'
_atom_sites_solution_hydrogens geom
_atom_sites_solution_primary direct
_atom_sites_solution_secondary difmap
_cell_angle_alpha 90
_cell_angle_beta 90.0680(10)
_cell_angle_gamma 90
_cell_formula_units_Z 4
_cell_length_a 12.5946(3)
_cell_length_b 7.8888(2)
_cell_length_c 14.1680(3)
_cell_measurement_reflns_used 7367
_cell_measurement_temperature 100.00(10)
_cell_measurement_theta_max 27.12
_cell_measurement_theta_min 2.58
_cell_volume 1407.68(6)
_computing_cell_refinement 'Bruker APEX2'
_computing_data_collection 'Bruker APEX2'
_computing_data_reduction 'Bruker SAINT'
_computing_molecular_graphics 'Ortep-3 for Windows (Farrugia, 1997)'
_computing_publication_material 'WinGX publication routines (Farrugia, 1999)'
_computing_structure_refinement 'SHELXL-97 (Sheldrick, 1997)'
_computing_structure_solution 'SHELXS-97 (Sheldrick, 1997)'
_diffrn_ambient_temperature 100.00(10)
_diffrn_measured_fraction_theta_full 0.998
_diffrn_measured_fraction_theta_max 0.996
_diffrn_measurement_device_type 'CCD area detector'
_diffrn_measurement_method 'phi and omega scans'
_diffrn_radiation_monochromator graphite
_diffrn_radiation_type MoK\a
_diffrn_radiation_wavelength 0.71073
_diffrn_reflns_av_R_equivalents 0.0231
_diffrn_reflns_av_unetI/netI 0.023
_diffrn_reflns_limit_h_max 16
_diffrn_reflns_limit_h_min -13
_diffrn_reflns_limit_k_max 10
_diffrn_reflns_limit_k_min -9
_diffrn_reflns_limit_l_max 17
_diffrn_reflns_limit_l_min -18
_diffrn_reflns_number 11801
_diffrn_reflns_theta_full 25
_diffrn_reflns_theta_max 27.1
_diffrn_reflns_theta_min 1.62
_exptl_absorpt_coefficient_mu 0.109
_exptl_absorpt_correction_T_max 0.9827
_exptl_absorpt_correction_T_min 0.9679
_exptl_absorpt_correction_type multi-scan
_exptl_absorpt_process_details 'Bruker SADABS, 1996'
_exptl_crystal_colour orange
_exptl_crystal_density_diffrn 1.587
_exptl_crystal_density_meas ?
_exptl_crystal_density_method 'not measured'
_exptl_crystal_description prism
_exptl_crystal_F_000 688
_exptl_crystal_size_max 0.3
_exptl_crystal_size_mid 0.24
_exptl_crystal_size_min 0.16
_refine_diff_density_max 0.973
_refine_diff_density_min -0.608
_refine_diff_density_rms 0.082
_refine_ls_extinction_method none
_refine_ls_goodness_of_fit_ref 1.075
_refine_ls_hydrogen_treatment constr
_refine_ls_matrix_type full
_refine_ls_number_parameters 235
_refine_ls_number_reflns 3089
_refine_ls_number_restraints 0
_refine_ls_restrained_S_all 1.075
_refine_ls_R_factor_all 0.0656
_refine_ls_R_factor_gt 0.0583
_refine_ls_shift/su_max 0
_refine_ls_shift/su_mean 0
_refine_ls_structure_factor_coef Fsqd
_refine_ls_weighting_details 'calc w=1/[\s^2^(Fo^2^)+(0.1054P)^2^+1.6648P] where P=(Fo^2^+2Fc^2^)/3'
_refine_ls_weighting_scheme calc
_refine_ls_wR_factor_gt 0.176
_refine_ls_wR_factor_ref 0.1836
_reflns_number_gt 2651
_reflns_number_total 3089
_reflns_threshold_expression >2sigma(I)
_cod_data_source_file jo9b00802_si_003.cif
_cod_data_source_block i14426
_cod_depositor_comments
;
The following automatic conversions were performed:

data item '_symmetry_cell_setting' value 'Monoclinic' was changed to
'monoclinic' in accordance with the
/home/data/users/saulius/crontab/automatic-downloads/current/ACS/lib/dictionaries/cif_core.dic
dictionary named 'cif_core.dic' version 2.4.2 last updated on
2011-04-26.

data item '_exptl_crystal_density_meas' value 'not measured' was
changed to '?' -- the value is perceived as not measured.

Automatic conversion script
Id: cif_fix_values 6909 2019-04-08 15:41:33Z antanas 
;
_cod_original_sg_symbol_H-M P2(1)/c
_cod_database_code 4034142

loop_
_symmetry_equiv_pos_as_xyz
'x, y, z'
'-x, y+1/2, -z+1/2'
'-x, -y, -z'
'x, -y-1/2, z-1/2'

loop_
_atom_site_label
_atom_site_type_symbol
_atom_site_fract_x
_atom_site_fract_y
_atom_site_fract_z
_atom_site_U_iso_or_equiv
_atom_site_adp_type
_atom_site_occupancy
_atom_site_symmetry_multiplicity
_atom_site_calc_flag
_atom_site_refinement_flags
F1 F 0.45579(11) 1.2136(2) 0.29428(10) 0.0341(4) Uani 1 1 d .
F2 F 0.29852(11) 1.0640(2) -0.43773(10) 0.0317(4) Uani 1 1 d .
C1 C -0.02226(15) 0.9811(2) -0.09892(14) 0.0121(4) Uani 1 1 d .
C2 C 0.08499(15) 0.9598(2) -0.06490(14) 0.0122(4) Uani 1 1 d .
C3 C 0.10739(15) 0.9819(2) 0.03438(14) 0.0120(4) Uani 1 1 d .
C4 C 0.04339(15) 1.0349(2) 0.19522(14) 0.0123(4) Uani 1 1 d .
C5 C 0.15176(15) 1.0658(3) 0.22495(14) 0.0130(4) Uani 1 1 d .
C6 C 0.17508(16) 1.1439(3) 0.31245(14) 0.0153(4) Uani 1 1 d .
H6 H 0.1188 1.1661 0.3553 0.018 Uiso 1 1 calc R
C7 C 0.27680(17) 1.1887(3) 0.33710(15) 0.0177(4) Uani 1 1 d .
H7 H 0.2918 1.2368 0.3971 0.021 Uiso 1 1 calc R
C8 C 0.35685(16) 1.1614(3) 0.27174(15) 0.0183(4) Uani 1 1 d .
C9 C 0.33954(16) 1.0910(3) 0.18477(14) 0.0162(4) Uani 1 1 d .
H9 H 0.3965 1.0784 0.1414 0.019 Uiso 1 1 calc R
C10 C 0.23570(15) 1.0369(3) 0.16000(14) 0.0133(4) Uani 1 1 d .
C11 C 0.21184(15) 0.9687(3) 0.06726(14) 0.0129(4) Uani 1 1 d .
C12 C 0.28956(15) 0.8850(3) 0.00800(14) 0.0131(4) Uani 1 1 d .
C13 C 0.38421(15) 0.8143(3) 0.04566(15) 0.0159(4) Uani 1 1 d .
H13 H 0.4003 0.8311 0.1105 0.019 Uiso 1 1 calc R
C14 C 0.45289(16) 0.7224(3) -0.00907(15) 0.0174(4) Uani 1 1 d .
H14 H 0.5173 0.681 0.0172 0.021 Uiso 1 1 calc R
C15 C 0.42811(16) 0.6897(3) -0.10368(15) 0.0170(4) Uani 1 1 d .
H15 H 0.4749 0.6241 -0.1414 0.02 Uiso 1 1 calc R
C16 C 0.33567(16) 0.7529(3) -0.14176(14) 0.0157(4) Uani 1 1 d .
H16 H 0.3185 0.7271 -0.2055 0.019 Uiso 1 1 calc R
C17 C 0.26568(15) 0.8551(3) -0.08868(14) 0.0136(4) Uani 1 1 d .
C18 C 0.16644(15) 0.9178(3) -0.12743(14) 0.0127(4) Uani 1 1 d .
C19 C 0.14938(15) 0.9464(2) -0.22752(14) 0.0132(4) Uani 1 1 d .
C20 C 0.23489(16) 0.9724(3) -0.29103(15) 0.0161(4) Uani 1 1 d .
H20 H 0.3058 0.9521 -0.271 0.019 Uiso 1 1 calc R
C21 C 0.21545(17) 1.0264(3) -0.38081(15) 0.0178(4) Uani 1 1 d .
C22 C 0.11345(17) 1.0595(3) -0.41418(15) 0.0177(4) Uani 1 1 d .
H22 H 0.1023 1.0979 -0.477 0.021 Uiso 1 1 calc R
C23 C 0.02929(16) 1.0352(3) -0.35400(14) 0.0160(4) Uani 1 1 d .
H23 H -0.0406 1.0586 -0.3757 0.019 Uiso 1 1 calc R
C24 C 0.04416(15) 0.9761(3) -0.26063(14) 0.0133(4) Uani 1 1 d .

loop_
_atom_site_aniso_label
_atom_site_aniso_U_11
_atom_site_aniso_U_22
_atom_site_aniso_U_33
_atom_site_aniso_U_23
_atom_site_aniso_U_13
_atom_site_aniso_U_12
F1 0.0249(7) 0.0488(10) 0.0284(8) -0.0014(7) -0.0053(6) -0.0116(7)
F2 0.0303(8) 0.0386(9) 0.0263(8) 0.0025(6) 0.0089(6) 0.0011(6)
C1 0.0134(9) 0.0103(9) 0.0127(9) 0.0004(7) -0.0008(7) -0.0012(7)
C2 0.0131(9) 0.0115(9) 0.0119(9) 0.0001(7) -0.0019(7) -0.0013(7)
C3 0.0133(9) 0.0114(9) 0.0112(9) 0.0017(7) -0.0009(7) -0.0009(7)
C4 0.0129(9) 0.0119(9) 0.0122(10) 0.0009(7) -0.0015(7) 0.0009(7)
C5 0.0148(9) 0.0120(9) 0.0122(9) 0.0018(7) -0.0030(7) -0.0012(7)
C6 0.0181(9) 0.0149(10) 0.0129(10) 0.0020(8) -0.0015(7) 0.0007(7)
C7 0.0228(10) 0.0166(10) 0.0137(10) 0.0009(8) -0.0072(8) -0.0019(8)
C8 0.0168(9) 0.0193(10) 0.0189(10) 0.0029(8) -0.0074(8) -0.0036(8)
C9 0.0144(9) 0.0186(10) 0.0156(10) 0.0026(8) -0.0019(7) -0.0011(8)
C10 0.0148(9) 0.0132(9) 0.0120(9) 0.0022(7) -0.0035(7) -0.0004(7)
C11 0.0132(9) 0.0133(10) 0.0121(9) 0.0022(7) -0.0016(7) -0.0005(7)
C12 0.0127(9) 0.0130(9) 0.0137(9) 0.0015(7) 0.0001(7) -0.0018(7)
C13 0.0134(9) 0.0191(10) 0.0153(10) 0.0019(8) -0.0018(7) -0.0014(7)
C14 0.0125(9) 0.0183(10) 0.0214(11) 0.0027(8) -0.0021(7) 0.0000(7)
C15 0.0156(9) 0.0159(10) 0.0194(11) 0.0001(8) 0.0031(7) 0.0005(7)
C16 0.0160(9) 0.0170(10) 0.0142(10) -0.0006(8) 0.0010(7) -0.0013(8)
C17 0.0123(9) 0.0138(9) 0.0146(10) 0.0012(8) 0.0000(7) -0.0016(7)
C18 0.0135(9) 0.0120(9) 0.0125(9) -0.0002(7) -0.0009(7) -0.0018(7)
C19 0.0152(9) 0.0124(9) 0.0120(9) -0.0014(7) -0.0002(7) -0.0006(7)
C20 0.0160(9) 0.0165(10) 0.0159(10) -0.0012(8) 0.0014(8) 0.0008(7)
C21 0.0213(10) 0.0180(10) 0.0140(10) -0.0019(8) 0.0054(8) -0.0010(8)
C22 0.0241(10) 0.0183(10) 0.0108(9) 0.0005(8) -0.0002(8) 0.0000(8)
C23 0.0198(10) 0.0156(10) 0.0126(10) -0.0005(8) -0.0026(8) -0.0001(7)
C24 0.0164(9) 0.0122(9) 0.0113(9) -0.0006(7) -0.0005(7) -0.0009(7)

loop_
_atom_type_symbol
_atom_type_description
_atom_type_scat_dispersion_real
_atom_type_scat_dispersion_imag
_atom_type_scat_source
F F 0.0171 0.0103 'International Tables Vol C Tables 4.2.6.8 and 6.1.1.4'
C C 0.0033 0.0016 'International Tables Vol C Tables 4.2.6.8 and 6.1.1.4'
H H 0 0 'International Tables Vol C Tables 4.2.6.8 and 6.1.1.4'

loop_
_geom_angle_atom_site_label_1
_geom_angle_atom_site_label_2
_geom_angle_atom_site_label_3
_geom_angle
_geom_angle_site_symmetry_1
_geom_angle_site_symmetry_3
C4 C1 C3 119.86(18) 3_575 3_575
C4 C1 C2 119.56(18) 3_575 .
C3 C1 C2 120.58(18) 3_575 .
C18 C2 C1 120.25(18) . .
C18 C2 C3 120.24(17) . .
C1 C2 C3 119.51(17) . .
C11 C3 C1 120.28(18) . 3_575
C11 C3 C2 119.84(18) . .
C1 C3 C2 119.87(18) 3_575 .
C1 C4 C24 118.50(18) 3_575 3_575
C1 C4 C5 118.56(18) 3_575 .
C24 C4 C5 122.93(18) 3_575 .
C6 C5 C10 118.93(18) . .
C6 C5 C4 121.51(18) . .
C10 C5 C4 119.08(18) . .
C7 C6 C5 121.81(19) . .
C7 C6 H6 119.1 . .
C5 C6 H6 119.1 . .
C6 C7 C8 117.98(19) . .
C6 C7 H7 121 . .
C8 C7 H7 121 . .
F1 C8 C9 118.85(19) . .
F1 C8 C7 117.80(19) . .
C9 C8 C7 123.30(19) . .
C8 C9 C10 119.36(19) . .
C8 C9 H9 120.3 . .
C10 C9 H9 120.3 . .
C9 C10 C5 118.52(18) . .
C9 C10 C11 121.68(18) . .
C5 C10 C11 119.52(17) . .
C3 C11 C12 118.45(18) . .
C3 C11 C10 117.88(18) . .
C12 C11 C10 123.65(17) . .
C13 C12 C17 118.28(18) . .
C13 C12 C11 121.91(18) . .
C17 C12 C11 119.42(17) . .
C14 C13 C12 121.71(19) . .
C14 C13 H13 119.1 . .
C12 C13 H13 119.1 . .
C13 C14 C15 119.96(18) . .
C13 C14 H14 120 . .
C15 C14 H14 120 . .
C16 C15 C14 119.74(19) . .
C16 C15 H15 120.1 . .
C14 C15 H15 120.1 . .
C15 C16 C17 121.77(19) . .
C15 C16 H16 119.1 . .
C17 C16 H16 119.1 . .
C16 C17 C12 118.43(18) . .
C16 C17 C18 122.05(18) . .
C12 C17 C18 119.29(17) . .
C2 C18 C17 118.29(18) . .
C2 C18 C19 118.36(17) . .
C17 C18 C19 123.29(17) . .
C20 C19 C24 118.27(18) . .
C20 C19 C18 122.03(18) . .
C24 C19 C18 118.93(17) . .
C21 C20 C19 120.08(19) . .
C21 C20 H20 120 . .
C19 C20 H20 120 . .
F2 C21 C20 119.07(19) . .
F2 C21 C22 118.01(19) . .
C20 C21 C22 122.67(19) . .
C23 C22 C21 118.35(19) . .
C23 C22 H22 120.8 . .
C21 C22 H22 120.8 . .
C22 C23 C24 121.65(19) . .
C22 C23 H23 119.2 . .
C24 C23 H23 119.2 . .
C23 C24 C19 118.95(18) . .
C23 C24 C4 121.31(18) . 3_575
C19 C24 C4 119.32(18) . 3_575

loop_
_geom_bond_atom_site_label_1
_geom_bond_atom_site_label_2
_geom_bond_distance
_geom_bond_site_symmetry_2
F1 C8 1.350(2) .
F2 C21 1.355(2) .
C1 C4 1.396(3) 3_575
C1 C3 1.440(3) 3_575
C1 C2 1.443(3) .
C2 C18 1.396(3) .
C2 C3 1.445(3) .
C3 C11 1.399(3) .
C3 C1 1.440(3) 3_575
C4 C1 1.396(3) 3_575
C4 C24 1.444(3) 3_575
C4 C5 1.449(3) .
C5 C6 1.415(3) .
C5 C10 1.421(3) .
C6 C7 1.374(3) .
C6 H6 0.95 .
C7 C8 1.387(3) .
C7 H7 0.95 .
C8 C9 1.369(3) .
C9 C10 1.419(3) .
C9 H9 0.95 .
C10 C11 1.451(3) .
C11 C12 1.450(3) .
C12 C13 1.419(3) .
C12 C17 1.422(3) .
C13 C14 1.370(3) .
C13 H13 0.95 .
C14 C15 1.400(3) .
C14 H14 0.95 .
C15 C16 1.376(3) .
C15 H15 0.95 .
C16 C17 1.412(3) .
C16 H16 0.95 .
C17 C18 1.451(3) .
C18 C19 1.452(3) .
C19 C20 1.419(3) .
C19 C24 1.425(3) .
C20 C21 1.363(3) .
C20 H20 0.95 .
C21 C22 1.393(3) .
C22 C23 1.374(3) .
C22 H22 0.95 .
C23 C24 1.415(3) .
C23 H23 0.95 .
C24 C4 1.444(3) 3_575

loop_
_geom_torsion_atom_site_label_1
_geom_torsion_atom_site_label_2
_geom_torsion_atom_site_label_3
_geom_torsion_atom_site_label_4
_geom_torsion
_geom_torsion_site_symmetry_1
_geom_torsion_site_symmetry_4
C4 C1 C2 C18 -2.2(3) 3_575 .
C3 C1 C2 C18 177.62(18) 3_575 .
C4 C1 C2 C3 177.94(18) 3_575 .
C3 C1 C2 C3 -2.2(3) 3_575 .
C18 C2 C3 C11 2.9(3) . .
C1 C2 C3 C11 -177.26(18) . .
C18 C2 C3 C1 -177.64(18) . 3_575
C1 C2 C3 C1 2.2(3) . 3_575
C1 C4 C5 C6 156.21(19) 3_575 .
C24 C4 C5 C6 -22.2(3) 3_575 .
C1 C4 C5 C10 -15.8(3) 3_575 .
C24 C4 C5 C10 165.82(18) 3_575 .
C10 C5 C6 C7 -1.6(3) . .
C4 C5 C6 C7 -173.56(19) . .
C5 C6 C7 C8 2.6(3) . .
C6 C7 C8 F1 176.62(19) . .
C6 C7 C8 C9 -0.7(3) . .
F1 C8 C9 C10 -179.50(19) . .
C7 C8 C9 C10 -2.2(3) . .
C8 C9 C10 C5 3.2(3) . .
C8 C9 C10 C11 177.1(2) . .
C6 C5 C10 C9 -1.3(3) . .
C4 C5 C10 C9 170.83(18) . .
C6 C5 C10 C11 -175.37(18) . .
C4 C5 C10 C11 -3.2(3) . .
C1 C3 C11 C12 162.42(18) 3_575 .
C2 C3 C11 C12 -18.1(3) . .
C1 C3 C11 C10 -16.3(3) 3_575 .
C2 C3 C11 C10 163.13(18) . .
C9 C10 C11 C3 -154.71(19) . .
C5 C10 C11 C3 19.1(3) . .
C9 C10 C11 C12 26.6(3) . .
C5 C10 C11 C12 -159.57(19) . .
C3 C11 C12 C13 -157.91(19) . .
C10 C11 C12 C13 20.8(3) . .
C3 C11 C12 C17 14.8(3) . .
C10 C11 C12 C17 -166.51(18) . .
C17 C12 C13 C14 1.4(3) . .
C11 C12 C13 C14 174.18(19) . .
C12 C13 C14 C15 -2.9(3) . .
C13 C14 C15 C16 1.3(3) . .
C14 C15 C16 C17 1.9(3) . .
C15 C16 C17 C12 -3.4(3) . .
C15 C16 C17 C18 -177.99(19) . .
C13 C12 C17 C16 1.7(3) . .
C11 C12 C17 C16 -171.26(18) . .
C13 C12 C17 C18 176.48(18) . .
C11 C12 C17 C18 3.5(3) . .
C1 C2 C18 C17 -164.32(18) . .
C3 C2 C18 C17 15.5(3) . .
C1 C2 C18 C19 18.5(3) . .
C3 C2 C18 C19 -161.63(18) . .
C16 C17 C18 C2 155.95(19) . .
C12 C17 C18 C2 -18.6(3) . .
C16 C17 C18 C19 -27.0(3) . .
C12 C17 C18 C19 158.41(19) . .
C2 C18 C19 C20 154.75(19) . .
C17 C18 C19 C20 -22.3(3) . .
C2 C18 C19 C24 -15.0(3) . .
C17 C18 C19 C24 167.95(19) . .
C24 C19 C20 C21 0.8(3) . .
C18 C19 C20 C21 -169.09(19) . .
C19 C20 C21 F2 174.54(18) . .
C19 C20 C21 C22 0.5(3) . .
F2 C21 C22 C23 -174.61(19) . .
C20 C21 C22 C23 -0.5(3) . .
C21 C22 C23 C24 -0.8(3) . .
C22 C23 C24 C19 2.0(3) . .
C22 C23 C24 C4 174.5(2) . 3_575
C20 C19 C24 C23 -2.0(3) . .
C18 C19 C24 C23 168.22(18) . .
C20 C19 C24 C4 -174.56(18) . 3_575
C18 C19 C24 C4 -4.4(3) . 3_575
